data_7008180
loop_
_publ_author_name
'Kanderal, Olga M.'
'Kozlowski, Henryk'
'Dobosz, Agnieszka'
'Swiatek-Kozlowska, Jolanta'
'Meyer, Franc'
'Fritsky, Igor O.'

_publ_section_title
;
 Effect of metal ionic radius and chelate ring alternation motif on
 stabilization of trivalent nickel and copper in binuclear complexes
 with double cis-oximato bridges.
;
_journal_issue 8
_journal_name_full 'Dalton transactions (Cambridge, England : 2003)'
_journal_page_first 1428
_journal_page_last 1437
_journal_paper_doi 10.1039/b418598f
_journal_year 2005
_chemical_formula_sum 'C14 H30 Cl Co N8 Ni O9'
_chemical_formula_weight 607.55
_chemical_name_common
;
(tris(2-aminoethyl)amine)-cobalt(iii)(N,N'-bis(2-
Hydroxyiminopropionyl) ethane-1,2-diamine)-nickel(ii) perchlorate
monohydrate
;
_chemical_name_systematic
;
(tris(2-aminoethyl)amine)-cobalt(III)(N,N'-bis(2-Hydroxyiminopropionyl)
ethane-1,2-diamine)-nickel(II) perchlorate monohydrate
;
_space_group_IT_number 2
_symmetry_cell_setting triclinic
_symmetry_space_group_name_Hall '-P 1'
_symmetry_space_group_name_H-M 'P -1'
_atom_sites_solution_hydrogens geom
_atom_sites_solution_primary direct
_atom_sites_solution_secondary difmap
_audit_creation_method SHELXL-97
_cell_angle_alpha 85.93(3)
_cell_angle_beta 81.40(3)
_cell_angle_gamma 80.95(3)
_cell_formula_units_Z 2
_cell_length_a 7.979(2)
_cell_length_b 11.528(2)
_cell_length_c 12.454(2)
_cell_measurement_temperature 293(2)
_cell_volume 1117.2(4)
_computing_cell_refinement 'Bruker SAINT'
_computing_data_collection 'Bruker SMART'
_computing_data_reduction 'Bruker SAINT'
_computing_molecular_graphics 'Bruker SHELXTL'
_computing_publication_material 'Bruker SHELXTL'
_computing_structure_refinement 'SHELXL-97 (Sheldrick, 1997)'
_computing_structure_solution 'SHELXS-97 (Sheldrick, 1990)'
_diffrn_ambient_temperature 293(2)
_diffrn_measured_fraction_theta_full 0.744
_diffrn_measured_fraction_theta_max 0.744
_diffrn_measurement_device_type 'CCD area detector'
_diffrn_measurement_method omega-scan
_diffrn_radiation_monochromator graphite
_diffrn_radiation_source 'fine-focus sealed tube'
_diffrn_radiation_type MoK\a
_diffrn_radiation_wavelength 0.71073
_diffrn_reflns_av_R_equivalents 0.0000
_diffrn_reflns_av_sigmaI/netI 0.0258
_diffrn_reflns_limit_h_max 11
_diffrn_reflns_limit_h_min -11
_diffrn_reflns_limit_k_max 17
_diffrn_reflns_limit_k_min -17
_diffrn_reflns_limit_l_max 11
_diffrn_reflns_limit_l_min 0
_diffrn_reflns_number 5822
_diffrn_reflns_theta_full 32.10
_diffrn_reflns_theta_max 32.10
_diffrn_reflns_theta_min 1.66
_exptl_absorpt_coefficient_mu 1.770
_exptl_crystal_colour 'dark red'
_exptl_crystal_density_diffrn 1.806
_exptl_crystal_density_method 'not measured'
_exptl_crystal_description block
_exptl_crystal_F_000 628
_exptl_crystal_size_max 0.32
_exptl_crystal_size_mid 0.28
_exptl_crystal_size_min 0.16
_refine_diff_density_max 0.960
_refine_diff_density_min -0.360
_refine_diff_density_rms 0.077
_refine_ls_extinction_method none
_refine_ls_goodness_of_fit_ref 1.053
_refine_ls_hydrogen_treatment mixed
_refine_ls_matrix_type full
_refine_ls_number_parameters 317
_refine_ls_number_reflns 5822
_refine_ls_number_restraints 0
_refine_ls_restrained_S_all 1.053
_refine_ls_R_factor_all 0.0327
_refine_ls_R_factor_gt 0.0282
_refine_ls_shift/su_max 0.001
_refine_ls_shift/su_mean 0.000
_refine_ls_structure_factor_coef Fsqd
_refine_ls_weighting_details 'calc w=1/[\s^2^(Fo^2^)+(0.0358P)^2^+0.8643P] where P=(Fo^2^+2Fc^2^)/3'
_refine_ls_weighting_scheme calc
_refine_ls_wR_factor_gt 0.0716
_refine_ls_wR_factor_ref 0.0746
_reflns_number_gt 5235
_reflns_number_total 5822
_reflns_threshold_expression >2sigma(I)
_cod_data_source_file b418598f.txt
_cod_data_source_block 6
_cod_original_sg_symbol_H-M P-1
_cod_database_code 7008180

loop_
_symmetry_equiv_pos_as_xyz
'x, y, z'
'-x, -y, -z'

loop_
_atom_site_label
_atom_site_type_symbol
_atom_site_fract_x
_atom_site_fract_y
_atom_site_fract_z
_atom_site_U_iso_or_equiv
_atom_site_adp_type
_atom_site_occupancy
_atom_site_symmetry_multiplicity
_atom_site_calc_flag
_atom_site_refinement_flags
_atom_site_disorder_assembly
_atom_site_disorder_group
Ni1 Ni 0.21124(2) 0.216314(16) 0.46535(2) 0.01206(7) Uani 1 1 d . . .
Co1 Co 0.26484(2) 0.249024(17) 0.73378(2) 0.01031(7) Uani 1 1 d . . .
Cl1 Cl 0.33665(5) 0.70409(3) -0.12578(4) 0.01735(10) Uani 1 1 d . . .
O1 O 0.33018(15) 0.35222(10) 0.61358(11) 0.0163(3) Uani 1 1 d . . .
O2 O 0.13186(16) 0.50994(10) 0.28967(12) 0.0190(3) Uani 1 1 d . . .
O3 O 0.20804(15) -0.10108(10) 0.37691(11) 0.0168(3) Uani 1 1 d . . .
O4 O 0.32042(14) 0.10215(10) 0.66344(11) 0.0143(3) Uani 1 1 d . . .
O5 O 0.35273(18) 0.65880(12) -0.23122(13) 0.0245(3) Uani 1 1 d . . .
O6 O 0.27120(19) 0.61889(12) -0.04473(13) 0.0282(3) Uani 1 1 d . . .
O7 O 0.21558(19) 0.81216(12) -0.11841(14) 0.0303(4) Uani 1 1 d . . .
O8 O 0.50018(19) 0.72581(17) -0.10380(15) 0.0386(4) Uani 1 1 d . . .
O1W O 0.42049(17) 0.57909(11) 0.15370(16) 0.0227(3) Uani 1 1 d . . .
N1 N 0.25805(16) 0.35084(12) 0.52278(13) 0.0138(3) Uani 1 1 d . . .
N2 N 0.15104(18) 0.31643(12) 0.35337(14) 0.0162(3) Uani 1 1 d . . .
N3 N 0.16831(18) 0.10137(12) 0.38482(14) 0.0156(3) Uani 1 1 d . . .
N4 N 0.26617(16) 0.09368(11) 0.56694(13) 0.0122(3) Uani 1 1 d . . .
N5 N 0.20778(15) 0.16402(11) 0.87285(13) 0.0114(3) Uani 1 1 d . . .
N6 N 0.50187(16) 0.21528(11) 0.76279(13) 0.0130(3) Uani 1 1 d . . .
H6A H 0.5689 0.1838 0.7042 0.016 Uiso 1 1 calc R . .
H6B H 0.5380 0.2828 0.7745 0.016 Uiso 1 1 calc R . .
N7 N 0.21674(17) 0.39272(11) 0.81387(13) 0.0152(3) Uani 1 1 d . . .
H7A H 0.3161 0.4171 0.8210 0.018 Uiso 1 1 calc R . .
H7B H 0.1557 0.4495 0.7763 0.018 Uiso 1 1 calc R . .
N8 N 0.02374(16) 0.25638(11) 0.71475(13) 0.0131(3) Uani 1 1 d . . .
H8A H -0.0240 0.3319 0.7060 0.016 Uiso 1 1 calc R . .
H8B H 0.0170 0.2193 0.6547 0.016 Uiso 1 1 calc R . .
C1 C 0.2727(2) 0.56448(15) 0.48715(18) 0.0187(4) Uani 1 1 d . . .
H1A H 0.2849 0.5638 0.5627 0.028 Uiso 1 1 calc R . .
H1B H 0.1802 0.6244 0.4717 0.028 Uiso 1 1 calc R . .
H1C H 0.3771 0.5805 0.4436 0.028 Uiso 1 1 calc R . .
C2 C 0.23541(19) 0.44802(14) 0.46142(16) 0.0154(4) Uani 1 1 d . . .
C3 C 0.16719(19) 0.42750(13) 0.35936(16) 0.0155(4) Uani 1 1 d . . .
C4 C 0.0837(2) 0.26852(15) 0.26639(17) 0.0197(4) Uani 1 1 d . . .
H4A H 0.1265 0.3033 0.1964 0.024 Uiso 1 1 calc R . .
H4B H -0.0405 0.2845 0.2767 0.024 Uiso 1 1 calc R . .
C5 C 0.1453(2) 0.13542(15) 0.27162(17) 0.0194(4) Uani 1 1 d . . .
H5A H 0.0611 0.0936 0.2490 0.023 Uiso 1 1 calc R . .
H5B H 0.2527 0.1168 0.2240 0.023 Uiso 1 1 calc R . .
C6 C 0.20853(18) -0.00831(13) 0.42343(16) 0.0133(4) Uani 1 1 d . . .
C7 C 0.26246(19) -0.01080(13) 0.53457(16) 0.0133(4) Uani 1 1 d . . .
C8 C 0.3135(2) -0.12195(14) 0.59700(17) 0.0188(4) Uani 1 1 d . . .
H8C H 0.4345 -0.1323 0.5997 0.028 Uiso 1 1 calc R . .
H8D H 0.2861 -0.1868 0.5621 0.028 Uiso 1 1 calc R . .
H8E H 0.2527 -0.1186 0.6696 0.028 Uiso 1 1 calc R . .
C9 C 0.35967(18) 0.07304(13) 0.88668(16) 0.0142(4) Uani 1 1 d . . .
H9A H 0.3653 0.0096 0.8385 0.017 Uiso 1 1 calc R . .
H9B H 0.3508 0.0405 0.9609 0.017 Uiso 1 1 calc R . .
C10 C 0.51911(18) 0.13210(14) 0.85957(16) 0.0153(4) Uani 1 1 d . . .
H10A H 0.5337 0.1746 0.9212 0.018 Uiso 1 1 calc R . .
H10B H 0.6193 0.0731 0.8441 0.018 Uiso 1 1 calc R . .
C11 C 0.1753(2) 0.24744(14) 0.96373(16) 0.0154(4) Uani 1 1 d . . .
H11A H 0.2789 0.2438 0.9966 0.018 Uiso 1 1 calc R . .
H11B H 0.0865 0.2238 1.0191 0.018 Uiso 1 1 calc R . .
C12 C 0.1201(2) 0.37320(15) 0.92230(18) 0.0199(4) Uani 1 1 d . . .
H12A H -0.0019 0.3858 0.9180 0.024 Uiso 1 1 calc R . .
H12B H 0.1426 0.4282 0.9719 0.024 Uiso 1 1 calc R . .
C13 C 0.05384(19) 0.10904(14) 0.86347(16) 0.0148(4) Uani 1 1 d . . .
H13A H 0.0019 0.0835 0.9349 0.018 Uiso 1 1 calc R . .
H13B H 0.0863 0.0410 0.8192 0.018 Uiso 1 1 calc R . .
C14 C -0.07179(18) 0.19984(14) 0.81147(16) 0.0151(4) Uani 1 1 d . . .
H14A H -0.1612 0.1625 0.7894 0.018 Uiso 1 1 calc R . .
H14B H -0.1249 0.2586 0.8630 0.018 Uiso 1 1 calc R . .
H1W1 H 0.353(3) 0.543(2) 0.194(2) 0.022(6) Uiso 1 1 d . . .
H2W1 H 0.392(5) 0.578(3) 0.092(3) 0.066(12) Uiso 1 1 d . . .

loop_
_atom_site_aniso_label
_atom_site_aniso_U_11
_atom_site_aniso_U_22
_atom_site_aniso_U_33
_atom_site_aniso_U_23
_atom_site_aniso_U_13
_atom_site_aniso_U_12
Ni1 0.01594(9) 0.00837(9) 0.01231(17) -0.00194(7) -0.00338(8) -0.00117(6)
Co1 0.01164(8) 0.00833(9) 0.01063(17) -0.00046(8) -0.00209(8) 0.00005(6)
Cl1 0.01858(15) 0.01734(17) 0.0169(3) -0.00079(15) -0.00264(15) -0.00491(12)
O1 0.0200(5) 0.0159(5) 0.0144(9) 0.0013(5) -0.0054(5) -0.0052(4)
O2 0.0274(6) 0.0118(5) 0.0167(9) 0.0017(5) -0.0047(5) 0.0009(4)
O3 0.0214(5) 0.0123(5) 0.0172(9) -0.0063(5) -0.0019(5) -0.0022(4)
O4 0.0190(5) 0.0119(5) 0.0126(9) -0.0029(4) -0.0072(5) 0.0015(4)
O5 0.0347(7) 0.0225(6) 0.0165(10) -0.0033(6) -0.0079(6) 0.0001(5)
O6 0.0352(7) 0.0244(7) 0.0230(10) 0.0055(6) 0.0023(6) -0.0071(5)
O7 0.0362(7) 0.0163(6) 0.0352(11) -0.0033(6) 0.0004(6) 0.0011(5)
O8 0.0240(6) 0.0611(11) 0.0368(12) -0.0132(9) -0.0065(6) -0.0184(7)
O1W 0.0222(6) 0.0174(6) 0.0300(11) -0.0010(6) -0.0060(6) -0.0049(4)
N1 0.0157(5) 0.0139(6) 0.0119(10) -0.0015(5) -0.0024(5) -0.0014(4)
N2 0.0233(6) 0.0120(6) 0.0133(10) -0.0004(5) -0.0046(6) -0.0008(5)
N3 0.0229(6) 0.0117(6) 0.0131(11) -0.0018(5) -0.0059(6) -0.0017(5)
N4 0.0134(5) 0.0131(6) 0.0103(10) -0.0029(5) -0.0028(5) -0.0001(4)
N5 0.0117(5) 0.0112(5) 0.0114(10) -0.0005(5) -0.0031(5) -0.0011(4)
N6 0.0133(5) 0.0109(5) 0.0143(10) -0.0011(5) -0.0011(5) -0.0013(4)
N7 0.0176(5) 0.0108(6) 0.0170(10) -0.0019(5) -0.0020(5) -0.0013(4)
N8 0.0150(5) 0.0118(6) 0.0124(10) -0.0015(5) -0.0042(5) 0.0005(4)
C1 0.0238(7) 0.0153(7) 0.0185(13) -0.0009(6) -0.0057(7) -0.0051(5)
C2 0.0160(6) 0.0136(7) 0.0150(12) 0.0014(6) -0.0002(6) -0.0005(5)
C3 0.0175(6) 0.0118(6) 0.0155(12) -0.0005(6) 0.0002(6) 0.0009(5)
C4 0.0298(8) 0.0155(7) 0.0142(13) -0.0013(6) -0.0078(7) 0.0004(6)
C5 0.0290(8) 0.0149(7) 0.0147(13) -0.0032(6) -0.0063(7) 0.0002(6)
C6 0.0138(6) 0.0126(6) 0.0133(12) -0.0029(6) -0.0002(6) -0.0018(5)
C7 0.0147(6) 0.0112(6) 0.0133(12) -0.0020(6) -0.0001(6) -0.0004(5)
C8 0.0256(7) 0.0118(7) 0.0180(13) 0.0005(6) -0.0040(7) 0.0005(5)
C9 0.0132(6) 0.0132(6) 0.0156(12) 0.0027(6) -0.0040(6) -0.0001(5)
C10 0.0126(6) 0.0172(7) 0.0161(12) 0.0011(6) -0.0041(6) -0.0010(5)
C11 0.0174(6) 0.0183(7) 0.0109(12) -0.0039(6) -0.0029(6) -0.0018(5)
C12 0.0199(7) 0.0163(7) 0.0235(13) -0.0069(7) -0.0004(7) -0.0022(5)
C13 0.0146(6) 0.0139(7) 0.0172(12) 0.0008(6) -0.0037(6) -0.0052(5)
C14 0.0122(6) 0.0155(7) 0.0183(12) -0.0009(6) -0.0036(6) -0.0022(5)

loop_
_atom_type_symbol
_atom_type_description
_atom_type_scat_dispersion_real
_atom_type_scat_dispersion_imag
_atom_type_scat_source
C C 0.0033 0.0016 'International Tables Vol C Tables 4.2.6.8 and 6.1.1.4'
H H 0.0000 0.0000 'International Tables Vol C Tables 4.2.6.8 and 6.1.1.4'
N N 0.0061 0.0033 'International Tables Vol C Tables 4.2.6.8 and 6.1.1.4'
O O 0.0106 0.0060 'International Tables Vol C Tables 4.2.6.8 and 6.1.1.4'
Cl Cl 0.1484 0.1585 'International Tables Vol C Tables 4.2.6.8 and 6.1.1.4'
Co Co 0.3494 0.9721 'International Tables Vol C Tables 4.2.6.8 and 6.1.1.4'
Ni Ni 0.3393 1.1124 'International Tables Vol C Tables 4.2.6.8 and 6.1.1.4'

loop_
_geom_angle_atom_site_label_1
_geom_angle_atom_site_label_2
_geom_angle_atom_site_label_3
_geom_angle
_geom_angle_site_symmetry_1
_geom_angle_site_symmetry_3
_geom_angle_publ_flag
N2 Ni1 N3 85.42(7) . . ?
N2 Ni1 N1 84.25(7) . . ?
N3 Ni1 N1 169.08(7) . . ?
N2 Ni1 N4 170.54(7) . . ?
N3 Ni1 N4 85.12(7) . . ?
N1 Ni1 N4 105.19(7) . . ?
N2 Ni1 Co1 134.92(5) . . ?
N3 Ni1 Co1 137.57(5) . . ?
N1 Ni1 Co1 53.33(5) . . ?
N4 Ni1 Co1 54.28(5) . . ?
O1 Co1 O4 99.26(6) . . ?
O1 Co1 N7 83.62(6) . . ?
O4 Co1 N7 175.86(6) . . ?
O1 Co1 N6 90.29(6) . . ?
O4 Co1 N6 83.77(6) . . ?
N7 Co1 N6 93.27(7) . . ?
O1 Co1 N5 169.84(6) . . ?
O4 Co1 N5 89.69(6) . . ?
N7 Co1 N5 87.20(6) . . ?
N6 Co1 N5 85.88(6) . . ?
O1 Co1 N8 97.95(6) . . ?
O4 Co1 N8 90.17(6) . . ?
N7 Co1 N8 92.38(6) . . ?
N6 Co1 N8 170.48(6) . . ?
N5 Co1 N8 86.75(6) . . ?
O1 Co1 Ni1 54.99(4) . . ?
O4 Co1 Ni1 56.21(5) . . ?
N7 Co1 Ni1 127.86(5) . . ?
N6 Co1 Ni1 114.67(6) . . ?
N5 Co1 Ni1 135.05(4) . . ?
N8 Co1 Ni1 67.16(6) . . ?
O5 Cl1 O8 110.25(10) . . ?
O5 Cl1 O7 110.30(10) . . ?
O8 Cl1 O7 109.69(10) . . ?
O5 Cl1 O6 109.11(9) . . ?
O8 Cl1 O6 109.54(11) . . ?
O7 Cl1 O6 107.91(9) . . ?
N1 O1 Co1 118.18(9) . . ?
N1 O1 O4 92.34(9) . . ?
Co1 O1 O4 40.55(4) . . ?
N4 O4 Co1 119.09(9) . . ?
N4 O4 O1 89.73(9) . . ?
Co1 O4 O1 40.20(4) . . ?
C2 N1 O1 118.98(14) . . ?
C2 N1 Ni1 115.52(13) . . ?
O1 N1 Ni1 125.03(11) . . ?
C3 N2 C4 125.24(16) . . ?
C3 N2 Ni1 117.00(14) . . ?
C4 N2 Ni1 117.72(11) . . ?
C6 N3 C5 125.00(16) . . ?
C6 N3 Ni1 115.91(13) . . ?
C5 N3 Ni1 116.18(11) . . ?
C7 N4 O4 118.28(14) . . ?
C7 N4 Ni1 114.28(13) . . ?
O4 N4 Ni1 127.23(10) . . ?
C13 N5 C9 111.42(12) . . ?
C13 N5 C11 112.17(13) . . ?
C9 N5 C11 110.18(14) . . ?
C13 N5 Co1 106.58(11) . . ?
C9 N5 Co1 106.35(11) . . ?
C11 N5 Co1 109.91(10) . . ?
C10 N6 Co1 111.41(10) . . ?
C12 N7 Co1 111.07(10) . . ?
C14 N8 Co1 110.22(11) . . ?
N1 C2 C1 125.33(18) . . ?
N1 C2 C3 111.49(15) . . ?
C1 C2 C3 123.18(15) . . ?
O2 C3 N2 126.18(18) . . ?
O2 C3 C2 122.15(15) . . ?
N2 C3 C2 111.67(16) . . ?
N2 C4 C5 106.39(15) . . ?
N3 C5 C4 107.03(16) . . ?
O3 C6 N3 127.22(18) . . ?
O3 C6 C7 121.53(15) . . ?
N3 C6 C7 111.24(15) . . ?
N4 C7 C8 124.29(17) . . ?
N4 C7 C6 113.00(15) . . ?
C8 C7 C6 122.66(15) . . ?
N5 C9 C10 107.81(12) . . ?
N6 C10 C9 109.51(13) . . ?
N5 C11 C12 111.10(16) . . ?
N7 C12 C11 108.87(14) . . ?
N5 C13 C14 108.03(12) . . ?
N8 C14 C13 108.29(13) . . ?

loop_
_geom_bond_atom_site_label_1
_geom_bond_atom_site_label_2
_geom_bond_distance
_geom_bond_site_symmetry_2
_geom_bond_publ_flag
Ni1 N2 1.8180(17) . ?
Ni1 N3 1.8201(16) . ?
Ni1 N1 1.8644(15) . ?
Ni1 N4 1.8731(16) . ?
Ni1 Co1 3.4869(7) . ?
Co1 O1 1.9070(14) . ?
Co1 O4 1.9207(13) . ?
Co1 N7 1.9510(15) . ?
Co1 N6 1.9524(14) . ?
Co1 N5 1.9573(16) . ?
Co1 N8 1.9612(14) . ?
Cl1 O5 1.4281(17) . ?
Cl1 O8 1.4351(15) . ?
Cl1 O7 1.4507(15) . ?
Cl1 O6 1.4558(15) . ?
O1 N1 1.345(2) . ?
O1 O4 2.9162(17) . ?
O2 C3 1.268(2) . ?
O3 C6 1.253(2) . ?
O4 N4 1.352(2) . ?
N1 C2 1.314(2) . ?
N2 C3 1.315(2) . ?
N2 C4 1.456(3) . ?
N3 C6 1.329(2) . ?
N3 C5 1.467(3) . ?
N4 C7 1.303(2) . ?
N5 C13 1.4908(19) . ?
N5 C9 1.4951(19) . ?
N5 C11 1.504(2) . ?
N6 C10 1.495(2) . ?
N7 C12 1.473(3) . ?
N8 C14 1.492(2) . ?
C1 C2 1.486(2) . ?
C2 C3 1.503(3) . ?
C4 C5 1.536(2) . ?
C6 C7 1.507(3) . ?
C7 C8 1.484(2) . ?
C9 C10 1.519(2) . ?
C11 C12 1.524(2) . ?
C13 C14 1.513(2) . ?

loop_
_geom_torsion_atom_site_label_1
_geom_torsion_atom_site_label_2
_geom_torsion_atom_site_label_3
_geom_torsion_atom_site_label_4
_geom_torsion
_geom_torsion_site_symmetry_1
_geom_torsion_site_symmetry_2
_geom_torsion_site_symmetry_3
_geom_torsion_site_symmetry_4
_geom_torsion_publ_flag
N2 Ni1 Co1 O1 -38.71(8) . . . . ?
N3 Ni1 Co1 O1 163.78(8) . . . . ?
N1 Ni1 Co1 O1 -15.44(7) . . . . ?
N4 Ni1 Co1 O1 144.23(7) . . . . ?
N2 Ni1 Co1 O4 -173.54(8) . . . . ?
N3 Ni1 Co1 O4 28.95(8) . . . . ?
N1 Ni1 Co1 O4 -150.26(7) . . . . ?
N4 Ni1 Co1 O4 9.40(6) . . . . ?
N2 Ni1 Co1 N7 5.53(8) . . . . ?
N3 Ni1 Co1 N7 -151.97(8) . . . . ?
N1 Ni1 Co1 N7 28.81(7) . . . . ?
N4 Ni1 Co1 N7 -171.53(7) . . . . ?
N2 Ni1 Co1 N6 -110.36(8) . . . . ?
N3 Ni1 Co1 N6 92.13(8) . . . . ?
N1 Ni1 Co1 N6 -87.08(7) . . . . ?
N4 Ni1 Co1 N6 72.58(7) . . . . ?
N2 Ni1 Co1 N5 139.26(8) . . . . ?
N3 Ni1 Co1 N5 -18.25(8) . . . . ?
N1 Ni1 Co1 N5 162.54(7) . . . . ?
N4 Ni1 Co1 N5 -37.80(7) . . . . ?
N2 Ni1 Co1 N8 79.85(8) . . . . ?
N3 Ni1 Co1 N8 -77.65(8) . . . . ?
N1 Ni1 Co1 N8 103.13(7) . . . . ?
N4 Ni1 Co1 N8 -97.21(7) . . . . ?
O4 Co1 O1 N1 56.28(11) . . . . ?
N7 Co1 O1 N1 -126.73(11) . . . . ?
N6 Co1 O1 N1 140.02(11) . . . . ?
N5 Co1 O1 N1 -152.2(3) . . . . ?
N8 Co1 O1 N1 -35.20(11) . . . . ?
Ni1 Co1 O1 N1 19.61(8) . . . . ?
N7 Co1 O1 O4 176.99(5) . . . . ?
N6 Co1 O1 O4 83.73(6) . . . . ?
N5 Co1 O1 O4 151.5(3) . . . . ?
N8 Co1 O1 O4 -91.48(6) . . . . ?
Ni1 Co1 O1 O4 -36.67(5) . . . . ?
O1 Co1 O4 N4 -48.19(11) . . . . ?
N7 Co1 O4 N4 178.0(7) . . . . ?
N6 Co1 O4 N4 -137.47(11) . . . . ?
N5 Co1 O4 N4 136.64(11) . . . . ?
N8 Co1 O4 N4 49.89(11) . . . . ?
Ni1 Co1 O4 N4 -12.14(8) . . . . ?
N7 Co1 O4 O1 -133.8(8) . . . . ?
N6 Co1 O4 O1 -89.28(6) . . . . ?
N5 Co1 O4 O1 -175.17(5) . . . . ?
N8 Co1 O4 O1 98.08(6) . . . . ?
Ni1 Co1 O4 O1 36.06(5) . . . . ?
N1 O1 O4 N4 6.56(11) . . . . ?
Co1 O1 O4 N4 139.35(9) . . . . ?
N1 O1 O4 Co1 -132.79(10) . . . . ?
Co1 O1 N1 C2 149.44(12) . . . . ?
O4 O1 N1 C2 -177.80(13) . . . . ?
Co1 O1 N1 Ni1 -38.89(15) . . . . ?
O4 O1 N1 Ni1 -6.13(11) . . . . ?
N2 Ni1 N1 C2 -2.24(12) . . . . ?
N3 Ni1 N1 C2 16.9(4) . . . . ?
N4 Ni1 N1 C2 177.10(11) . . . . ?
Co1 Ni1 N1 C2 -165.90(14) . . . . ?
N2 Ni1 N1 O1 -174.17(13) . . . . ?
N3 Ni1 N1 O1 -155.0(3) . . . . ?
N4 Ni1 N1 O1 5.17(13) . . . . ?
Co1 Ni1 N1 O1 22.17(10) . . . . ?
N3 Ni1 N2 C3 -175.43(13) . . . . ?
N1 Ni1 N2 C3 0.99(13) . . . . ?
N4 Ni1 N2 C3 -175.1(3) . . . . ?
Co1 Ni1 N2 C3 19.57(16) . . . . ?
N3 Ni1 N2 C4 6.57(13) . . . . ?
N1 Ni1 N2 C4 -177.01(13) . . . . ?
N4 Ni1 N2 C4 6.9(4) . . . . ?
Co1 Ni1 N2 C4 -158.43(10) . . . . ?
N2 Ni1 N3 C6 173.42(13) . . . . ?
N1 Ni1 N3 C6 154.3(3) . . . . ?
N4 Ni1 N3 C6 -6.52(12) . . . . ?
Co1 Ni1 N3 C6 -22.35(16) . . . . ?
N2 Ni1 N3 C5 11.72(12) . . . . ?
N1 Ni1 N3 C5 -7.4(4) . . . . ?
N4 Ni1 N3 C5 -168.23(12) . . . . ?
Co1 Ni1 N3 C5 175.95(9) . . . . ?
Co1 O4 N4 C7 -161.58(11) . . . . ?
O1 O4 N4 C7 169.66(12) . . . . ?
Co1 O4 N4 Ni1 24.11(16) . . . . ?
O1 O4 N4 Ni1 -4.64(11) . . . . ?
N2 Ni1 N4 C7 4.2(4) . . . . ?
N3 Ni1 N4 C7 4.58(11) . . . . ?
N1 Ni1 N4 C7 -171.73(11) . . . . ?
Co1 Ni1 N4 C7 171.48(13) . . . . ?
N2 Ni1 N4 O4 178.7(3) . . . . ?
N3 Ni1 N4 O4 179.08(12) . . . . ?
N1 Ni1 N4 O4 2.77(13) . . . . ?
Co1 Ni1 N4 O4 -14.02(9) . . . . ?
O1 Co1 N5 C13 142.1(3) . . . . ?
O4 Co1 N5 C13 -66.00(10) . . . . ?
N7 Co1 N5 C13 116.74(10) . . . . ?
N6 Co1 N5 C13 -149.78(10) . . . . ?
N8 Co1 N5 C13 24.19(10) . . . . ?
Ni1 Co1 N5 C13 -28.43(12) . . . . ?
O1 Co1 N5 C9 -98.9(3) . . . . ?
O4 Co1 N5 C9 52.97(10) . . . . ?
N7 Co1 N5 C9 -124.29(11) . . . . ?
N6 Co1 N5 C9 -30.80(10) . . . . ?
N8 Co1 N5 C9 143.16(11) . . . . ?
Ni1 Co1 N5 C9 90.55(10) . . . . ?
O1 Co1 N5 C11 20.3(3) . . . . ?
O4 Co1 N5 C11 172.22(9) . . . . ?
N7 Co1 N5 C11 -5.03(10) . . . . ?
N6 Co1 N5 C11 88.45(10) . . . . ?
N8 Co1 N5 C11 -97.58(10) . . . . ?
Ni1 Co1 N5 C11 -150.20(8) . . . . ?
O1 Co1 N6 C10 179.12(11) . . . . ?
O4 Co1 N6 C10 -81.60(12) . . . . ?
N7 Co1 N6 C10 95.49(12) . . . . ?
N5 Co1 N6 C10 8.54(11) . . . . ?
N8 Co1 N6 C10 -30.9(5) . . . . ?
Ni1 Co1 N6 C10 -129.86(10) . . . . ?
O1 Co1 N7 C12 168.29(12) . . . . ?
O4 Co1 N7 C12 -57.5(8) . . . . ?
N6 Co1 N7 C12 -101.78(12) . . . . ?
N5 Co1 N7 C12 -16.07(11) . . . . ?
N8 Co1 N7 C12 70.56(12) . . . . ?
Ni1 Co1 N7 C12 133.19(10) . . . . ?
O1 Co1 N8 C14 -169.49(10) . . . . ?
O4 Co1 N8 C14 91.14(11) . . . . ?
N7 Co1 N8 C14 -85.60(11) . . . . ?
N6 Co1 N8 C14 40.8(4) . . . . ?
N5 Co1 N8 C14 1.46(11) . . . . ?
Ni1 Co1 N8 C14 143.93(11) . . . . ?
O1 N1 C2 C1 -4.3(2) . . . . ?
Ni1 N1 C2 C1 -176.71(13) . . . . ?
O1 N1 C2 C3 175.28(12) . . . . ?
Ni1 N1 C2 C3 2.83(17) . . . . ?
C4 N2 C3 O2 -2.1(3) . . . . ?
Ni1 N2 C3 O2 -179.96(13) . . . . ?
C4 N2 C3 C2 178.10(15) . . . . ?
Ni1 N2 C3 C2 0.27(18) . . . . ?
N1 C2 C3 O2 178.21(15) . . . . ?
C1 C2 C3 O2 -2.2(2) . . . . ?
N1 C2 C3 N2 -2.01(19) . . . . ?
C1 C2 C3 N2 177.55(15) . . . . ?
C3 N2 C4 C5 160.88(16) . . . . ?
Ni1 N2 C4 C5 -21.30(19) . . . . ?
C6 N3 C5 C4 174.81(15) . . . . ?
Ni1 N3 C5 C4 -25.36(18) . . . . ?
N2 C4 C5 N3 27.57(19) . . . . ?
C5 N3 C6 O3 -11.8(3) . . . . ?
Ni1 N3 C6 O3 -171.69(13) . . . . ?
C5 N3 C6 C7 166.71(15) . . . . ?
Ni1 N3 C6 C7 6.83(17) . . . . ?
O4 N4 C7 C8 0.2(2) . . . . ?
Ni1 N4 C7 C8 175.27(12) . . . . ?
O4 N4 C7 C6 -176.99(12) . . . . ?
Ni1 N4 C7 C6 -1.96(16) . . . . ?
O3 C6 C7 N4 175.58(14) . . . . ?
N3 C6 C7 N4 -3.03(19) . . . . ?
O3 C6 C7 C8 -1.7(2) . . . . ?
N3 C6 C7 C8 179.68(14) . . . . ?
C13 N5 C9 C10 162.18(15) . . . . ?
C11 N5 C9 C10 -72.65(18) . . . . ?
Co1 N5 C9 C10 46.43(16) . . . . ?
Co1 N6 C10 C9 15.71(17) . . . . ?
N5 C9 C10 N6 -40.60(19) . . . . ?
C13 N5 C11 C12 -93.83(16) . . . . ?
C9 N5 C11 C12 141.42(13) . . . . ?
Co1 N5 C11 C12 24.54(14) . . . . ?
Co1 N7 C12 C11 32.87(16) . . . . ?
N5 C11 C12 N7 -37.39(18) . . . . ?
C9 N5 C13 C14 -160.40(15) . . . . ?
C11 N5 C13 C14 75.54(18) . . . . ?
Co1 N5 C13 C14 -44.79(16) . . . . ?
Co1 N8 C14 C13 -26.64(16) . . . . ?
N5 C13 C14 N8 47.00(19) . . . . ?
